data_1548972
loop_
_publ_author_name
'Aarthi, R.'
'Thiruvalluvar, A.'
'Ramachandra Raja, C.'

_publ_section_title
;
 (4-Methylphenyl)methanaminium bromide hemihydrate
;
_journal_coeditor_code HB4211
_journal_issue 2
_journal_name_full IUCrData
_journal_page_first x180270
_journal_paper_doi 10.1107/S2414314618002705
_journal_volume 3
_journal_year 2018
_chemical_formula_iupac 'C8 H12 N1 +, Br -, 0.5(H2 O)'
_chemical_formula_moiety 'C8 H12 N1 +, Br -, 0.5H2 O'
_chemical_formula_sum 'C8 H13 Br N O0.5'
_chemical_formula_weight 211.10
_chemical_name_systematic
;
(4-Methylphenyl)methanaminium bromide hemihydrate
;
_space_group_crystal_system monoclinic
_space_group_IT_number 15
_space_group_name_Hall '-C 2yc'
_space_group_name_H-M_alt 'C 1 2/c 1'
_symmetry_space_group_name_Hall '-C 2yc'
_symmetry_space_group_name_H-M 'C 1 2/c 1'
_atom_sites_solution_hydrogens mixed
_atom_sites_solution_primary direct
_audit_creation_method SHELXL-2018/1
_cell_angle_alpha 90
_cell_angle_beta 98.430(2)
_cell_angle_gamma 90
_cell_formula_units_Z 8
_cell_length_a 30.7456(18)
_cell_length_b 5.0266(3)
_cell_length_c 12.0636(7)
_cell_measurement_reflns_used 7215
_cell_measurement_temperature 293(2)
_cell_measurement_theta_max 29.17
_cell_measurement_theta_min 3.38
_cell_volume 1844.24(19)
_computing_cell_refinement
;
SAINT (Bruker, 2016)
;
_computing_data_collection
;
APEX3 (Bruker, 2016)
;
_computing_data_reduction
;
SAINT (Bruker, 2016)
;
_computing_molecular_graphics
;
ORTEP-3 for Windows (Farrugia, 2012) and PLATON (Spek, 2009)
;
_computing_publication_material
;
SHELXL2018 (Sheldrick, 2015b), PLATON (Spek, 2009) and publCIF
(Westrip, 2010)
;
_computing_structure_refinement
;
SHELXL2018 (Sheldrick, 2015b)
;
_computing_structure_solution
;
SHELXT2014 (Sheldrick, 2015a)
;
_diffrn_ambient_temperature 293(2)
_diffrn_measured_fraction_theta_full 0.987
_diffrn_measured_fraction_theta_max 0.990
_diffrn_measurement_device_type 'Bruker KappaCCD'
_diffrn_measurement_method '\w and \f scan'
_diffrn_radiation_monochromator graphite
_diffrn_radiation_source 'fine-focus sealed tube'
_diffrn_radiation_type MoK\a
_diffrn_radiation_wavelength 0.71073
_diffrn_reflns_av_R_equivalents 0.0248
_diffrn_reflns_limit_h_max 42
_diffrn_reflns_limit_h_min -40
_diffrn_reflns_limit_k_max 6
_diffrn_reflns_limit_k_min -6
_diffrn_reflns_limit_l_max 16
_diffrn_reflns_limit_l_min -16
_diffrn_reflns_number 11261
_diffrn_reflns_theta_full 25.242
_diffrn_reflns_theta_max 29.207
_diffrn_reflns_theta_min 3.480
_exptl_absorpt_coefficient_mu 4.396
_exptl_absorpt_correction_T_max 0.7458
_exptl_absorpt_correction_T_min 0.5343
_exptl_absorpt_correction_type multi-scan
_exptl_absorpt_process_details
;
(SADABS; Bruker, 2016)
;
_exptl_crystal_colour colourless
_exptl_crystal_density_diffrn 1.521
_exptl_crystal_density_method 'not measured'
_exptl_crystal_description block
_exptl_crystal_F_000 856
_exptl_crystal_size_max 0.100
_exptl_crystal_size_mid 0.100
_exptl_crystal_size_min 0.050
_refine_diff_density_max 0.351
_refine_diff_density_min -0.514
_refine_ls_extinction_method none
_refine_ls_goodness_of_fit_ref 1.058
_refine_ls_hydrogen_treatment mixed
_refine_ls_matrix_type full
_refine_ls_number_parameters 113
_refine_ls_number_reflns 2479
_refine_ls_number_restraints 7
_refine_ls_restrained_S_all 1.057
_refine_ls_R_factor_all 0.0365
_refine_ls_R_factor_gt 0.0282
_refine_ls_shift/su_max 0.000
_refine_ls_shift/su_mean 0.000
_refine_ls_structure_factor_coef Fsqd
_refine_ls_weighting_details 'w=1/[\s^2^(Fo^2^)+(0.0267P)^2^+2.3541P] where P=(Fo^2^+2Fc^2^)/3'
_refine_ls_weighting_scheme calc
_refine_ls_wR_factor_gt 0.0631
_refine_ls_wR_factor_ref 0.0672
_reflns_number_gt 2129
_reflns_number_total 2479
_reflns_threshold_expression 'I > 2\s(I)'
_cod_data_source_file hb4211sup1.cif
_cod_data_source_block I
_cod_original_formula_sum 'C8 H13 Br1 N1 O0.5'
_cod_database_code 1548972
_shelx_space_group_comment
;
The symmetry employed for this shelxl refinement is uniquely defined
by the following loop, which should always be used as a source of
symmetry information in preference to the above space-group names.
They are only intended as comments.
;
_shelx_estimated_absorpt_t_min 0.668
_shelx_estimated_absorpt_t_max 0.810

loop_
_space_group_symop_operation_xyz
'x, y, z'
'-x, y, -z+1/2'
'x+1/2, y+1/2, z'
'-x+1/2, y+1/2, -z+1/2'
'-x, -y, -z'
'x, -y, z-1/2'
'-x+1/2, -y+1/2, -z'
'x+1/2, -y+1/2, z-1/2'

loop_
_atom_site_type_symbol
_atom_site_label
_atom_site_fract_x
_atom_site_fract_y
_atom_site_fract_z
_atom_site_U_iso_or_equiv
_atom_site_adp_type
_atom_site_calc_flag
_atom_site_occupancy
C C1 0.27703(8) 1.1301(4) 0.6636(2) 0.0494(6) Uani d 1
H H1A 0.286021 1.299079 0.637653 0.074 Uiso calc 1
H H1B 0.275755 1.140043 0.742564 0.074 Uiso calc 1
H H1C 0.248504 1.085224 0.624468 0.074 Uiso calc 1
C C2 0.30965(6) 0.9198(4) 0.64201(18) 0.0340(4) Uani d 1
C C3 0.31078(7) 0.8211(4) 0.53533(18) 0.0406(4) Uani d 1
H H3 0.291045 0.886455 0.475733 0.049 Uiso calc 1
C C4 0.34066(7) 0.6273(4) 0.51557(17) 0.0399(4) Uani d 1
H H4 0.340822 0.565059 0.443038 0.048 Uiso calc 1
C C5 0.37039(6) 0.5248(4) 0.60273(17) 0.0321(4) Uani d 1
C C6 0.36998(7) 0.6264(4) 0.70908(17) 0.0385(4) Uani d 1
H H6 0.390104 0.563229 0.768332 0.046 Uiso calc 1
C C7 0.34002(7) 0.8212(4) 0.72890(18) 0.0402(4) Uani d 1
H H7 0.340289 0.886252 0.801160 0.048 Uiso calc 1
C C8 0.40117(7) 0.3025(4) 0.5831(2) 0.0427(5) Uani d 1
H H8A 0.400833 0.169245 0.641177 0.051 Uiso calc 1
H H8B 0.390675 0.219026 0.511705 0.051 Uiso calc 1
N N1 0.44665(6) 0.3933(4) 0.58300(18) 0.0420(4) Uani d 1
Br Br1 0.44849(2) 0.86079(4) 0.38999(2) 0.04217(8) Uani d 1
O O1 0.500000 0.2903(5) 0.250000 0.0548(6) Uani d 1
H H1 0.4840(11) 0.196(6) 0.286(3) 0.096(13) Uiso d 1
H H1D 0.4466(9) 0.520(4) 0.5282(17) 0.065(8) Uiso d 1
H H1E 0.4585(9) 0.465(5) 0.6483(14) 0.063(8) Uiso d 1
H H1F 0.4636(9) 0.255(4) 0.566(2) 0.072(9) Uiso d 1

loop_
_atom_site_aniso_label
_atom_site_aniso_U_11
_atom_site_aniso_U_22
_atom_site_aniso_U_33
_atom_site_aniso_U_12
_atom_site_aniso_U_13
_atom_site_aniso_U_23
C1 0.0401(11) 0.0394(11) 0.0728(16) 0.0092(9) 0.0221(11) 0.0048(11)
C2 0.0284(9) 0.0293(8) 0.0465(11) 0.0002(7) 0.0126(8) 0.0030(8)
C3 0.0335(10) 0.0479(11) 0.0391(10) 0.0058(9) 0.0005(8) 0.0056(9)
C4 0.0382(10) 0.0492(11) 0.0330(9) 0.0004(9) 0.0073(8) -0.0061(9)
C5 0.0274(9) 0.0287(8) 0.0416(10) -0.0015(7) 0.0096(7) -0.0021(7)
C6 0.0379(10) 0.0410(10) 0.0359(9) 0.0089(9) 0.0027(8) 0.0029(8)
C7 0.0459(11) 0.0410(10) 0.0348(10) 0.0063(9) 0.0096(8) -0.0016(8)
C8 0.0373(11) 0.0319(9) 0.0615(14) 0.0011(8) 0.0165(10) -0.0053(9)
N1 0.0315(8) 0.0403(9) 0.0550(11) 0.0086(8) 0.0094(8) 0.0002(9)
Br1 0.03836(12) 0.03826(12) 0.05064(14) 0.00097(9) 0.00907(8) -0.00115(9)
O1 0.0631(16) 0.0452(13) 0.0609(16) 0.000 0.0250(13) 0.000

loop_
_atom_type_symbol
_atom_type_description
_atom_type_scat_dispersion_real
_atom_type_scat_dispersion_imag
_atom_type_scat_source
C C 0.0033 0.0016 'International Tables Vol C Tables 4.2.6.8 and 6.1.1.4'
H H 0.0000 0.0000 'International Tables Vol C Tables 4.2.6.8 and 6.1.1.4'
N N 0.0061 0.0033 'International Tables Vol C Tables 4.2.6.8 and 6.1.1.4'
Br Br -0.2901 2.4595 'International Tables Vol C Tables 4.2.6.8 and 6.1.1.4'
O O 0.0106 0.0060 'International Tables Vol C Tables 4.2.6.8 and 6.1.1.4'

loop_
_geom_angle_atom_site_label_1
_geom_angle_atom_site_label_2
_geom_angle_atom_site_label_3
_geom_angle_site_symmetry_3
_geom_angle
C2 C1 H1A . 109.5
C2 C1 H1B . 109.5
H1A C1 H1B . 109.5
C2 C1 H1C . 109.5
H1A C1 H1C . 109.5
H1B C1 H1C . 109.5
C3 C2 C7 . 117.90(18)
C3 C2 C1 . 121.4(2)
C7 C2 C1 . 120.7(2)
C4 C3 C2 . 121.34(19)
C4 C3 H3 . 119.3
C2 C3 H3 . 119.3
C3 C4 C5 . 120.75(18)
C3 C4 H4 . 119.6
C5 C4 H4 . 119.6
C6 C5 C4 . 118.12(18)
C6 C5 C8 . 120.76(19)
C4 C5 C8 . 121.08(19)
C5 C6 C7 . 121.11(19)
C5 C6 H6 . 119.4
C7 C6 H6 . 119.4
C6 C7 C2 . 120.74(19)
C6 C7 H7 . 119.6
C2 C7 H7 . 119.6
N1 C8 C5 . 112.91(17)
N1 C8 H8A . 109.0
C5 C8 H8A . 109.0
N1 C8 H8B . 109.0
C5 C8 H8B . 109.0
H8A C8 H8B . 107.8
C8 N1 H1D . 108.4(18)
C8 N1 H1E . 113.0(18)
H1D N1 H1E . 108.0(19)
C8 N1 H1F . 109.8(19)
H1D N1 H1F . 107.9(19)
H1E N1 H1F . 110(2)
H1 O1 H1 2_655 112(5)

loop_
_geom_bond_atom_site_label_1
_geom_bond_atom_site_label_2
_geom_bond_site_symmetry_2
_geom_bond_distance
C1 C2 . 1.506(3)
C1 H1A . 0.9600
C1 H1B . 0.9600
C1 H1C . 0.9600
C2 C3 . 1.384(3)
C2 C7 . 1.389(3)
C3 C4 . 1.384(3)
C3 H3 . 0.9300
C4 C5 . 1.387(3)
C4 H4 . 0.9300
C5 C6 . 1.383(3)
C5 C8 . 1.505(3)
C6 C7 . 1.389(3)
C6 H6 . 0.9300
C7 H7 . 0.9300
C8 N1 . 1.471(3)
C8 H8A . 0.9700
C8 H8B . 0.9700
N1 H1D . 0.919(15)
N1 H1E . 0.895(15)
N1 H1F . 0.909(15)
O1 H1 . 0.848(17)
O1 H1 2_655 0.848(17)

loop_
_geom_hbond_atom_site_label_D
_geom_hbond_atom_site_label_H
_geom_hbond_atom_site_label_A
_geom_hbond_site_symmetry_A
_geom_hbond_distance_DH
_geom_hbond_distance_HA
_geom_hbond_distance_DA
_geom_hbond_angle_DHA
_geom_hbond_publ_flag
O1 H1 Br1 1_545 0.848(17) 2.450(19) 3.2870(17) 169(3) yes
N1 H1D Br1 . 0.919(15) 2.396(16) 3.314(2) 178(2) yes
N1 H1E O1 5_666 0.895(15) 2.045(19) 2.883(3) 155(2) yes
N1 H1F Br1 1_545 0.909(15) 2.89(2) 3.554(2) 131(2) yes
N1 H1F Br1 5_666 0.909(15) 2.74(3) 3.4383(17) 134(2) yes
C8 H8B Br1 1_545 0.97 3.05 3.670(2) 123 yes
C1 H1A Cg1 1_565 0.96 2.73 3.634(2) 157 yes
C8 H8A Cg1 1_545 0.97 2.90 3.530(2) 123 yes

loop_
_geom_torsion_atom_site_label_1
_geom_torsion_atom_site_label_2
_geom_torsion_atom_site_label_3
_geom_torsion_atom_site_label_4
_geom_torsion
C7 C2 C3 C4 1.0(3)
C1 C2 C3 C4 -179.8(2)
C2 C3 C4 C5 0.3(3)
C3 C4 C5 C6 -1.6(3)
C3 C4 C5 C8 176.30(19)
C4 C5 C6 C7 1.5(3)
C8 C5 C6 C7 -176.38(19)
C5 C6 C7 C2 -0.2(3)
C3 C2 C7 C6 -1.1(3)
C1 C2 C7 C6 179.71(19)
C6 C5 C8 N1 -77.2(3)
C4 C5 C8 N1 105.0(2)

_cod_database_fobs_code 1548972
